data_2002834
loop_
_publ_author_name
'Mueller-Buschbaum, Hk'
'Sfreddo, O'

_publ_section_title
;
Zur Kristallchemie von Oxozinkat-Platinaten und Oxozinkaten der
Zusammensetzung Ba13 Dy8 Zn4 Pt4 O37
;
_journal_name_full
;
Zeitschrift fuer Naturforschung, Teil B. Anorganische Chemie,
Organische Chemie (42,1987-)
;
_journal_page_first 553
_journal_page_last 556
_journal_volume 52
_journal_year 1997
_chemical_formula_structural 'Ba13 (Dy8 Pt4 Zn4 O37)'
_chemical_formula_sum 'Ba13 Dy8 O37 Pt4 Zn4'
_chemical_name_systematic
;
Barium dysprosium platinum zinc oxide (13/8/4/4/37)
;
_space_group_IT_number 87
_symmetry_cell_setting tetragonal
_symmetry_Int_Tables_number 87
_symmetry_space_group_name_Hall '-I 4'
_symmetry_space_group_name_H-M 'I 4/m'
_cell_angle_alpha 90
_cell_angle_beta 90
_cell_angle_gamma 90
_cell_formula_units_Z 2
_cell_length_a 18.659(7)
_cell_length_b 18.659(7)
_cell_length_c 5.734(2)
_cell_volume 1996.3
_refine_ls_R_factor_all 0.0831
_cod_database_code 2002834

loop_
_symmetry_equiv_pos_as_xyz
x,y,z
-x,-y,z
-y,x,z
y,-x,z
-x,-y,-z
x,y,-z
y,-x,-z
-y,x,-z
1/2+x,1/2+y,1/2+z
1/2-x,1/2-y,1/2+z
1/2-y,1/2+x,1/2+z
1/2+y,1/2-x,1/2+z
1/2-x,1/2-y,1/2-z
1/2+x,1/2+y,1/2-z
1/2+y,1/2-x,1/2-z
1/2-y,1/2+x,1/2-z

loop_
_atom_site_label
_atom_site_type_symbol
_atom_site_symmetry_multiplicity
_atom_site_Wyckoff_symbol
_atom_site_fract_x
_atom_site_fract_y
_atom_site_fract_z
_atom_site_occupancy
_atom_site_attached_hydrogens
_atom_site_calc_flag
Pt1 Pt4+ 8 h 0.46270(2) 0.20049(2) 0. 1. 0 d
Ba1 Ba2+ 2 a 0.5 0.5 0.5 1. 0 d
Ba2 Ba2+ 8 h 0.42643(3) 0.29729(3) 0.5 1. 0 d
Ba3 Ba2+ 8 h 0.39196(3) 0.01615(3) 0. 1. 0 d
Ba4 Ba2+ 8 h 0.36301(3) 0.43649(3) 0. 1. 0 d
Dy1 Dy3+ 8 h 0.31608(2) 0.12124(2) 0.5 1. 0 d
Dy2 Dy3+ 8 h 0.30712(2) 0.23804(2) 0. 1. 0 d
Zn1 Zn2+ 8 h 0.21792(6) 0.09970(6) 0. 1. 0 d
O1 O2- 2 b 0.5 0.5 0. 1. 0 d
O2 O2- 8 h 0.4185(4) 0.3012(4) 0. 1. 0 d
O3 O2- 8 h 0.1214(4) 0.0603(4) 0. 1. 0 d
O4 O2- 8 h 0.5151(4) 0.1026(4) 0. 1. 0 d
O5 O2- 16 i 0.5343(2) 0.2307(2) 0.2424(10) 1. 0 d
O6 O2- 16 i 0.2307(2) 0.1767(2) 0.7522(10) 1. 0 d
O7 O2- 16 i 0.3901(2) 0.1725(3) 0.7556(9) 1. 0 d

loop_
_atom_type_symbol
_atom_type_oxidation_number
Pt4+ 4.000
Ba2+ 2.000
Dy3+ 3.000
Zn2+ 2.000
O2- -2.000
